data_1100305
loop_
_publ_author_name
'Zarges, Wolfgang'
'Marsch, Michael'
'Harms, Klaus'
'Boche, Gernot'

_publ_section_title
;
 [{Li~2~(Me~3~SiCCN)}~12~(Et~2~O)~6~(C~6~H~14~)], Kristallstruktur mit dem
 Trimethylsilylacetonitril-Dianion
;
_journal_coden_ASTM CHBEAM
_journal_issue 7
_journal_name_full 'Chemische Berichte'
_journal_page_first 1307
_journal_page_last 1311
_journal_paper_doi 10.1002/cber.19891220714
_journal_volume 122
_journal_year 1989
_chemical_formula_sum 'C90 H182 Li24 N12 O6 Si12'
_space_group_IT_number 2
_symmetry_cell_setting triclinic
_symmetry_Int_Tables_number 2
_symmetry_space_group_name_Hall '-P 1'
_symmetry_space_group_name_H-M 'P -1'
_cell_angle_alpha 74.01(1)
_cell_angle_beta 84.38(1)
_cell_angle_gamma 61.32(1)
_cell_formula_units_Z 1
_cell_length_a 15.574(2)
_cell_length_b 15.678(1)
_cell_length_c 16.257(1)
_cod_database_code 1100305

loop_
_symmetry_equiv_pos_site_id
_symmetry_equiv_pos_as_xyz
1 x,y,z
2 -x,-y,-z

loop_
_atom_site_label
_atom_site_type_symbol
_atom_site_fract_x
_atom_site_fract_y
_atom_site_fract_z
Si1 Si 0.1335(1) 0.1914(1) 0.75440
Si2 Si -0.1124(1) 0.0457(1) 0.83360
Si3 Si -0.4127(1) 0.1723(1) 0.58330
Si4 Si 0.2421(1) -0.3997(1) 0.4481(1)
Si5 Si 0.4195(1) -0.4354(1) 0.8133(1)
Si6 Si -0.1856(1) -0.2359(1) 0.81110
O1 O 0.3755(3) -0.1585(3) 0.8436(2)
O2 O 0.1578(3) -0.4436(3) 0.8992(3)
O3 O -0.1616(2) -0.2397(2) 0.5241(2)
N1 N 0.1656(3) -0.0618(3) 0.7461(2)
N2 N 0.0092(2) -0.0259(2) 0.6017(2)
N3 N -0.1831(3) -0.0189(2) 0.4914(2)
N4 N 0.0166(3) -0.2066(2) 0.5368(2)
N5 N 0.2235(3) -0.2263(2) 0.6340(2)
N6 N 0.0499(3) -0.2227(3) 0.7652(2)
C1 C 0.1049(3) 0.1273(3) 0.6932(2)
C2 C 0.1387(3) 0.0291(4) 0.7232(2)
C3 C 0.0282(4) 0.3182(3) 0.7514(4)
C4 C 0.2380(4) 0.2150(4) 0.7134(3)
C5 C 0.1656(4) 0.1191(4) 0.8698(3)
C6 C -0.0909(3) 0.0427(3) 0.7236(3)
C7 C -0.0389(3) 0.0071(3) 0.6623(3)
C8 C -0.2278(4) 0.0402(4) 0.8665(3)
C9 C -0.0133(4) -0.0612(4) 0.9106(3)
C10 C -0.1239(4) 0.1638(3) 0.8495(3)
C11 C -0.2808(3) 0.1095(3) 0.5784(3)
C12 C -0.2333(3) 0.0434(3) 0.5315(3)
C13 C -0.4760(4) 0.2644(4) 0.4800(3)
C14 C -0.4485(5) 0.2437(5) 0.6661(4)
C15 C -0.4690(4) 0.0890(4) 0.6131(5)
C16 C 0.1617(3) -0.2679(3) 0.4396(2)
C17 C 0.0871(3) -0.2390(3) 0.4913(3)
C18 C 0.2724(6) -0.4266(5) 0.3442(4)
C19 C 0.3601(5) -0.4408(4) 0.5002(5)
C20 C 0.1971(6) -0.4848(4) 0.5093(5)
C21 C 0.3034(3) -0.3241(3) 0.7835(3)
C22 C 0.2667(3) -0.2775(3) 0.7045(3)
C23 C 0.4179(4) -0.5125(4) 0.9227(3)
C24 C 0.4541(5) -0.5212(4) 0.7431(4)
C25 C 0.5237(4) -0.4076(4) 0.8135(3)
C26 C -0.1241(3) -0.1823(3) 0.7306(3)
C27 C -0.0343(4) -0.2056(3) 0.7516(3)
C28 C -0.1364(4) -0.2672(4) 0.9223(3)
C29 C -0.1809(6) -0.3526(4) 0.7971(4)
C30 C -0.3193(4) -0.1476(5) 0.8097(3)
C31 C 0.4315(5) -0.1165(5) 0.7919(5)
C32 C 0.4081(5) -0.0959(5) 0.7026(4)
C33 C 0.3954(5) -0.1828(5) 0.9330(5)
C34 C 0.3273(5) -0.2248(6) 0.9803(4)
C35 C 0.1530(6) -0.5174(5) 0.8662(5)
C36 C 0.1581(6) -0.4920(5) 0.7753(4)
C37 C 0.1566(6) -0.4640(5) 0.9875(5)
C38 C 0.1561(6) -0.3784(6) 1.0166(4)
C39 C -0.2570(4) -0.2351(5) 0.5389(4)
C40 C -0.3230(4) -0.1422(5) 0.5487(4)
C41 C -0.0910(4) -0.3369(4) 0.5110(3)
C42 C -0.0476(6) -0.4169(5) 0.5980(4)
Li1 Li -0.0408(5) -0.0543(5) 0.5063(4)
Li2 Li -0.1834(6) -0.0229(5) 0.6896(5)
Li3 Li -0.2059(5) 0.1626(5) 0.6376(4)
Li4 Li -0.1068(6) -0.1867(6) 0.5995(5)
Li5 Li 0.0831(5) -0.1966(5) 0.6381(4)
Li6 Li 0.2848(6) -0.1839(5) 0.7955(5)
Li7 Li 0.1373(6) 0.1319(5) 0.5613(5)
Li8 Li 0.1691(5) -0.0790(5) 0.6241(4)
Li9 Li 0.2490(6) -0.2302(5) 0.5174(4)
Li10 Li -0.0437(6) 0.1679(5) 0.6671(4)
Li11 Li 0.0642(6) -0.1072(5) 0.7750(4)
Li12 Li 0.1735(6) -0.3357(5) 0.8204(5)
C43 C 0.4664(7) 0.0582(5) 0.9890(5)
C44 C 0.4573(7) 0.1201(6) 0.9121(5)
C45 C 0.4024(6) 0.2272(6) 0.8908(5)
H1 H -0.0255(4) 0.3113(3) 0.7809(4)
H2 H 0.0069(4) 0.3594(3) 0.6940(4)
H3 H 0.0510(4) 0.3493(3) 0.7809(4)
H4 H 0.2961(4) 0.1527(4) 0.7141(3)
H5 H 0.2482(4) 0.2475(4) 0.7508(3)
H6 H 0.2233(4) 0.2582(4) 0.6562(3)
H7 H 0.1143(4) 0.1058(4) 0.8973(3)
H8 H 0.1751(4) 0.1619(4) 0.8962(3)
H9 H 0.2253(4) 0.0567(4) 0.8756(3)
H10 H -0.2807(4) 0.0992(4) 0.8320(3)
H11 H -0.2257(4) -0.0189(4) 0.8578(3)
H12 H -0.2379(4) 0.0399(4) 0.9258(3)
H13 H 0.0460(4) -0.0565(4) 0.8971(3)
H14 H -0.0302(4) -0.0556(4) 0.9679(3)
H15 H -0.0036(4) -0.1249(4) 0.9060(3)
H16 H -0.1778(4) 0.2188(3) 0.8130(3)
H17 H -0.1389(4) 0.1635(3) 0.9082(3)
H18 H -0.0660(4) 0.1712(3) 0.8364(3)
H19 H -0.4579(4) 0.3171(4) 0.4668(3)
H20 H -0.5457(4) 0.2929(4) 0.4852(3)
H21 H -0.4567(4) 0.2309(4) 0.4349(3)
H22 H -0.4219(5) 0.2892(5) 0.6582(4)
H23 H -0.4279(5) 0.1969(5) 0.7217(4)
H24 H -0.5187(5) 0.2811(5) 0.6618(4)
H25 H -0.4591(4) 0.0576(4) 0.5675(5)
H26 H -0.5380(4) 0.1289(4) 0.6191(5)
H27 H -0.4406(4) 0.0381(4) 0.6656(5)
H28 H 0.2819(6) -0.3736(5) 0.3054(4)
H29 H 0.2085(6) -0.4173(5) 0.3333(4)
H30 H 0.3213(6) -0.4904(5) 0.3358(4)
H31 H 0.3911(5) -0.3988(4) 0.4869(5)
H32 H 0.4087(5) -0.5096(4) 0.5054(5)
H33 H 0.3275(5) -0.4350(4) 0.5532(5)
H34 H 0.1300(6) -0.4707(4) 0.5154(5)
H35 H 0.2180(6) -0.4724(4) 0.5564(5)
H36 H 0.2373(6) -0.5540(4) 0.5088(5)
H37 H 0.4059(4) -0.4731(4) 0.9625(3)
H38 H 0.3651(4) -0.5277(4) 0.9229(3)
H39 H 0.4782(4) -0.5740(4) 0.9389(3)
H40 H 0.4562(5) -0.4850(4) 0.6854(4)
H41 H 0.5176(5) -0.5775(4) 0.7614(4)
H42 H 0.4072(5) -0.5451(4) 0.7454(4)
H43 H 0.5142(4) -0.3706(4) 0.8547(3)
H44 H 0.5833(4) -0.4703(4) 0.8280(3)
H45 H 0.5278(4) -0.3689(4) 0.7575(3)
H46 H -0.0705(4) -0.3213(4) 0.9278(3)
H47 H -0.1370(4) -0.2107(4) 0.9351(3)
H48 H -0.1766(4) -0.2890(4) 0.9614(3)
H49 H -0.1119(6) -0.3975(4) 0.8065(4)
H50 H -0.2155(6) -0.3741(4) 0.8432(4)
H51 H -0.2025(6) -0.3532(4) 0.7440(4)
H52 H -0.3335(4) -0.0833(5) 0.8167(3)
H53 H -0.3488(4) -0.1382(5) 0.7565(3)
H54 H -0.3453(4) -0.1801(5) 0.8562(3)
H55 H 0.4999(5) -0.1632(5) 0.8035(5)
H56 H 0.4172(5) -0.0549(5) 0.8047(5)
H57 H 0.4487(5) -0.1381(5) 0.6665(4)
H58 H 0.3659(5) -0.0298(5) 0.6677(4)
H59 H 0.4651(5) -0.2244(5) 0.9356(5)
H60 H 0.3802(5) -0.1186(5) 0.9408(5)
H61 H 0.3669(5) -0.2149(5) 0.9774(5)
H62 H 0.3364(5) -0.2404(6) 1.0412(4)
H63 H 0.2617(5) -0.1723(6) 0.9631(4)
H64 H 0.3381(5) -0.2839(6) 0.9647(4)
H65 H 0.2068(6) -0.5827(5) 0.8902(5)
H66 H 0.0924(6) -0.5186(5) 0.8813(5)
H67 H 0.1019(6) -0.4608(5) 0.7369(4)
H68 H 0.2164(6) -0.5248(5) 0.7458(4)
H69 H 0.1156(6) -0.4921(5) 0.9807(5)
H70 H 0.2167(6) -0.5166(5) 1.0173(5)
H71 H 0.1234(6) -0.4149(5) 1.0197(5)
H72 H 0.1559(6) -0.3919(6) 1.0779(4)
H73 H 0.2095(6) -0.3649(6) 0.9961(4)
H74 H 0.0954(6) -0.3209(6) 0.9924(4)
H75 H -0.2775(4) -0.2465(5) 0.4909(4)
H76 H -0.2531(4) -0.2858(5) 0.5898(4)
H77 H -0.3455(4) -0.1296(5) 0.6035(4)
H78 H -0.3699(4) -0.0902(5) 0.5046(4)
H79 H -0.1219(4) -0.3552(4) 0.4756(3)
H80 H -0.0408(4) -0.3243(4) 0.4798(3)
H81 H -0.0623(4) -0.3909(4) 0.5617(3)
H82 H 0.0042(6) -0.4822(5) 0.5961(4)
H83 H -0.0287(6) -0.3921(5) 0.6370(4)
H84 H -0.1058(6) -0.4218(5) 0.6171(4)
H85 H 0.4295(7) 0.0222(5) 1.0066(5)
H86 H 0.5225(7) 0.0279(5) 1.0273(5)
H87 H 0.5229(7) 0.1056(6) 0.8961(5)
H88 H 0.4299(7) 0.0999(6) 0.8754(5)
H89 H 0.3668(6) 0.2776(6) 0.8402(5)
H90 H 0.4019(6) 0.2591(6) 0.9336(5)
H91 H 0.3721(6) 0.1850(6) 0.9123(5)
Li1A* Li 0.0408(5) 0.0543(5) 0.4937(4)
Li3A* Li 0.2059(5) -0.1626(5) 0.3624(4)
Li10A* Li 0.0437(6) -0.1679(5) 0.3329(4)
N2A* N -0.0092(2) 0.0259(2) 0.3983(2)
Li7A* Li -0.1373(6) -0.1319(5) 0.4387(5)
Li8A* Li -0.1691(5) 0.0790(5) 0.3759(4)
Li9A* Li -0.2490(6) 0.2302(5) 0.4826(4)
C16A* C -0.1617(3) 0.2679(3) 0.5604(2)
O3A* O 0.1616(2) 0.2397(2) 0.4759(2)
N3A* N 0.1831(3) 0.0189(2) 0.5086(2)
Li4A* Li 0.1068(6) 0.1867(6) 0.4005(5)
C11A* C 0.2808(3) -0.1095(3) 0.4216(3)
N4A* N -0.0166(3) 0.2066(2) 0.4632(2)
Li5A* Li -0.0831(5) 0.1966(5) 0.3619(4)
C6A* C 0.0909(3) -0.0427(3) 0.2764(3)
Li2A* Li 0.1834(6) 0.0229(5) 0.3104(5)
C1A* C -0.1049(3) -0.1273(3) 0.3068(2)
C7A* C 0.0389(3) -0.0071(3) 0.3377(3)
N1A* N -0.1656(3) 0.0618(3) 0.2539(2)
N5A* N -0.2235(3) 0.2263(2) 0.3660(2)
Li6A* Li -0.2848(6) 0.1839(5) 0.2045(5)
Li11A* Li -0.0642(6) 0.1072(5) 0.2250(4)
Si4A* Si -0.2421(1) 0.3997(1) 0.5519(1)
C17A* C -0.0871(3) 0.2390(3) 0.5087(3)
C39A* C 0.2570(4) 0.2351(5) 0.4611(4)
C41A* C 0.0910(4) 0.3369(4) 0.4890(3)
C12A* C 0.2333(3) -0.0434(3) 0.4685(3)
C26A* C 0.1241(3) 0.1823(3) 0.2694(3)
Si3A* Si 0.4127(1) -0.1723(1) 0.41670
N6A* N -0.0499(3) 0.2227(3) 0.2348(2)
Si2A* Si 0.1124(1) -0.0457(1) 0.16640
Si1A* Si -0.1335(1) -0.1914(1) 0.24560
C2A* C -0.1387(3) -0.0291(4) 0.2768(2)
C22A* C -0.2667(3) 0.2775(3) 0.2955(3)
O1A* O -0.3755(3) 0.1585(3) 0.1564(2)
C21A* C -0.3034(3) 0.3241(3) 0.2165(3)
Li12A* Li -0.1735(6) 0.3357(5) 0.1796(5)
C18A* C -0.2724(6) 0.4266(5) 0.6558(4)
C19A* C -0.3601(5) 0.4408(4) 0.4998(5)
C20A* C -0.1971(6) 0.4848(4) 0.4907(5)
C40A* C 0.3230(4) 0.1422(5) 0.4513(4)
H75A* H 0.2775(4) 0.2465(5) 0.5091(4)
H76A* H 0.2531(4) 0.2858(5) 0.4102(4)
C42A* C 0.0476(6) 0.4169(5) 0.4020(4)
H79A* H 0.1219(4) 0.3552(4) 0.5244(3)
H80A* H 0.0408(4) 0.3243(4) 0.5202(3)
H81A* H 0.0623(4) 0.3909(4) 0.4383(3)
Si6A* Si 0.1856(1) 0.2359(1) 0.18890
C27A* C 0.0343(4) 0.2056(3) 0.2484(3)
C13A* C 0.4760(4) -0.2644(4) 0.5200(3)
C14A* C 0.4485(5) -0.2437(5) 0.3339(4)
C15A* C 0.4690(4) -0.0890(4) 0.3869(5)
C8A* C 0.2278(4) -0.0402(4) 0.1335(3)
C9A* C 0.0133(4) 0.0612(4) 0.0894(3)
C10A* C 0.1239(4) -0.1638(3) 0.1505(3)
C3A* C -0.0282(4) -0.3182(3) 0.2486(4)
C4A* C -0.2380(4) -0.2150(4) 0.2866(3)
C5A* C -0.1656(4) -0.1191(4) 0.1302(3)
C31A* C -0.4315(5) 0.1165(5) 0.2081(5)
C33A* C -0.3954(5) 0.1828(5) 0.0670(5)
Si5A* Si -0.4195(1) 0.4354(1) 0.1867(1)
O2A* O -0.1578(3) 0.4436(3) 0.1008(3)
H28A* H -0.2819(6) 0.3736(5) 0.6946(4)
H29A* H -0.2085(6) 0.4173(5) 0.6667(4)
H30A* H -0.3213(6) 0.4904(5) 0.6642(4)
H31A* H -0.3911(5) 0.3988(4) 0.5131(5)
H32A* H -0.4087(5) 0.5096(4) 0.4946(5)
H33A* H -0.3275(5) 0.4350(4) 0.4468(5)
H34A* H -0.1300(6) 0.4707(4) 0.4846(5)
H35A* H -0.2180(6) 0.4724(4) 0.4436(5)
H36A* H -0.2373(6) 0.5540(4) 0.4912(5)
H77A* H 0.3455(4) 0.1296(5) 0.3965(4)
H78A* H 0.3699(4) 0.0902(5) 0.4954(4)
H82A* H -0.0042(6) 0.4822(5) 0.4039(4)
H83A* H 0.0287(6) 0.3921(5) 0.3630(4)
H84A* H 0.1058(6) 0.4218(5) 0.3829(4)
C28A* C 0.1364(4) 0.2672(4) 0.0777(3)
C29A* C 0.1809(6) 0.3526(4) 0.2029(4)
C30A* C 0.3193(4) 0.1476(5) 0.1903(3)
H19A* H 0.4579(4) -0.3171(4) 0.5332(3)
H20A* H 0.5457(4) -0.2929(4) 0.5148(3)
H21A* H 0.4567(4) -0.2309(4) 0.5651(3)
H22A* H 0.4219(5) -0.2892(5) 0.3418(4)
H23A* H 0.4279(5) -0.1969(5) 0.2783(4)
H24A* H 0.5187(5) -0.2811(5) 0.3382(4)
H25A* H 0.4591(4) -0.0576(4) 0.4325(5)
H26A* H 0.5380(4) -0.1289(4) 0.3809(5)
H27A* H 0.4406(4) -0.0381(4) 0.3344(5)
H10A* H 0.2807(4) -0.0992(4) 0.1680(3)
H11A* H 0.2257(4) 0.0189(4) 0.1422(3)
H12A* H 0.2379(4) -0.0399(4) 0.0742(3)
H13A* H -0.0460(4) 0.0565(4) 0.1029(3)
H14A* H 0.0302(4) 0.0556(4) 0.0321(3)
H15A* H 0.0036(4) 0.1249(4) 0.0940(3)
H16A* H 0.1778(4) -0.2188(3) 0.1870(3)
H17A* H 0.1389(4) -0.1635(3) 0.0918(3)
H18A* H 0.0660(4) -0.1712(3) 0.1636(3)
H1A* H 0.0255(4) -0.3113(3) 0.2191(4)
H2A* H -0.0069(4) -0.3594(3) 0.3060(4)
H3A* H -0.0510(4) -0.3493(3) 0.2191(4)
H4A* H -0.2961(4) -0.1527(4) 0.2859(3)
H5A* H -0.2482(4) -0.2475(4) 0.2492(3)
H6A* H -0.2233(4) -0.2582(4) 0.3438(3)
H7A* H -0.1143(4) -0.1058(4) 0.1027(3)
H8A* H -0.1751(4) -0.1619(4) 0.1038(3)
H9A* H -0.2253(4) -0.0567(4) 0.1244(3)
C32A* C -0.4081(5) 0.0959(5) 0.2974(4)
H55A* H -0.4999(5) 0.1632(5) 0.1965(5)
H56A* H -0.4172(5) 0.0549(5) 0.1953(5)
C34A* C -0.3273(5) 0.2248(6) 0.0197(4)
H59A* H -0.4651(5) 0.2244(5) 0.0644(5)
H60A* H -0.3802(5) 0.1186(5) 0.0592(5)
H61A* H -0.3669(5) 0.2149(5) 0.0226(5)
C23A* C -0.4179(4) 0.5125(4) 0.0773(3)
C24A* C -0.4541(5) 0.5212(4) 0.2569(4)
C25A* C -0.5237(4) 0.4076(4) 0.1865(3)
C35A* C -0.1530(6) 0.5174(5) 0.1338(5)
C37A* C -0.1566(6) 0.4640(5) 0.0125(5)
H46A* H 0.0705(4) 0.3213(4) 0.0722(3)
H47A* H 0.1370(4) 0.2107(4) 0.0649(3)
H48A* H 0.1766(4) 0.2890(4) 0.0386(3)
H49A* H 0.1119(6) 0.3975(4) 0.1935(4)
H50A* H 0.2155(6) 0.3741(4) 0.1568(4)
H51A* H 0.2025(6) 0.3532(4) 0.2560(4)
H52A* H 0.3335(4) 0.0833(5) 0.1833(3)
H53A* H 0.3488(4) 0.1382(5) 0.2435(3)
H54A* H 0.3453(4) 0.1801(5) 0.1438(3)
H57A* H -0.4487(5) 0.1381(5) 0.3335(4)
H58A* H -0.3659(5) 0.0298(5) 0.3323(4)
H62A* H -0.3364(5) 0.2404(6) -0.0412(4)
H63A* H -0.2617(5) 0.1723(6) 0.0369(4)
H64A* H -0.3381(5) 0.2839(6) 0.0353(4)
H37A* H -0.4059(4) 0.4731(4) 0.0375(3)
H38A* H -0.3651(4) 0.5277(4) 0.0771(3)
H39A* H -0.4782(4) 0.5740(4) 0.0611(3)
H40A* H -0.4562(5) 0.4850(4) 0.3146(4)
H41A* H -0.5176(5) 0.5775(4) 0.2386(4)
H42A* H -0.4072(5) 0.5451(4) 0.2546(4)
H43A* H -0.5142(4) 0.3706(4) 0.1453(3)
H44A* H -0.5833(4) 0.4703(4) 0.1720(3)
H45A* H -0.5278(4) 0.3689(4) 0.2425(3)
C36A* C -0.1581(6) 0.4920(5) 0.2247(4)
H65A* H -0.2068(6) 0.5827(5) 0.1098(5)
H66A* H -0.0924(6) 0.5186(5) 0.1187(5)
C38A* C -0.1561(6) 0.3784(6) -0.0166(4)
H69A* H -0.1156(6) 0.4921(5) 0.0193(5)
H70A* H -0.2167(6) 0.5166(5) -0.0173(5)
H71A* H -0.1234(6) 0.4149(5) -0.0197(5)
H67A* H -0.1019(6) 0.4608(5) 0.2631(4)
H68A* H -0.2164(6) 0.5248(5) 0.2542(4)
H72A* H -0.1559(6) 0.3919(6) -0.0779(4)
H73A* H -0.2095(6) 0.3649(6) 0.0039(4)
H74A* H -0.0954(6) 0.3209(6) 0.0076(4)
C43A* C 0.5336(7) -0.0582(5) 1.0110(5)
H86A* H 0.4775(7) -0.0279(5) 0.9727(5)
C44A* C 0.5427(7) -0.1201(6) 1.0879(5)
H85A* H 0.5705(7) -0.0222(5) 0.9934(5)
C45A* C 0.5976(6) -0.2272(6) 1.1092(5)
H87A* H 0.4771(7) -0.1056(6) 1.1039(5)
H88A* H 0.5701(7) -0.0999(6) 1.1246(5)
H91A* H 0.6279(6) -0.1850(6) 1.0877(5)
H89A* H 0.6332(6) -0.2776(6) 1.1598(5)
H90A* H 0.5981(6) -0.2591(6) 1.0664(5)

loop_
_atom_type_symbol
_atom_type_radius_bond
C 0.68
H 0.21
Li 1.30
N 0.68
O 0.68
Si 1.20
